data_4300643
_journal_name_full 'Inorganic Chemistry'
_journal_paper_doi 10.1021/ic051707v
_journal_year 2006
_chemical_formula_sum 'C8 H9 N O9.5 Pr'
_chemical_formula_weight 412.07
_space_group_IT_number 14
_symmetry_cell_setting monoclinic
_symmetry_space_group_name_Hall '-P 2ybc'
_symmetry_space_group_name_H-M 'P 1 21/c 1'
_cell_angle_alpha 90.00
_cell_angle_beta 100.174(2)
_cell_angle_gamma 90.00
_cell_formula_units_Z 4
_cell_length_a 6.7981(12)
_cell_length_b 11.978(2)
_cell_length_c 13.515(3)
_cell_measurement_temperature 293(2)
_cell_volume 1083.1(3)
_diffrn_ambient_temperature 293(2)
_exptl_crystal_density_diffrn 2.527
_cod_depositor_comments
;
The following automatic conversions were performed:
'_symmetry_cell_setting' value 'Monoclinic' changed to 'monoclinic'
according to '/home/saulius/struct/CIF-dictionaries/cif_core.dic'
dictionary named 'cif_core.dic' version 2.4.1 from 2010-06-29.

Automatic conversion script
Id: cif_fix_enum 1527 2010-12-29 10:47:43Z saulius 
;
_cod_original_sg_symbol_H-M 'P 21/c'
_cod_original_formula_sum 'C8 H9 N O9.50 Pr'
_cod_database_code 4300643

loop_
_symmetry_equiv_pos_as_xyz
'x, y, z'
'-x, y+1/2, -z+1/2'
'-x, -y, -z'
'x, -y-1/2, z-1/2'

loop_
_atom_site_label
_atom_site_type_symbol
_atom_site_fract_x
_atom_site_fract_y
_atom_site_fract_z
_atom_site_U_iso_or_equiv
_atom_site_adp_type
_atom_site_occupancy
_atom_site_symmetry_multiplicity
_atom_site_calc_flag
_atom_site_refinement_flags
_atom_site_disorder_assembly
_atom_site_disorder_group
Pr1 Pr 0.44372(12) 0.32986(8) 0.24349(6) 0.0109(4) Uani 1 1 d . . .
O1 O 0.4172(18) 0.2429(12) -0.0895(9) 0.019(3) Uani 1 1 d . . .
O2 O 0.4952(18) 0.2559(11) 0.0771(9) 0.019(3) Uani 1 1 d . . .
O3 O 0.1163(18) 0.3995(12) 0.2783(9) 0.022(3) Uani 1 1 d . . .
O4 O -0.2169(17) 0.4060(11) 0.2388(9) 0.018(3) Uani 1 1 d . . .
O5 O -0.4211(18) 0.4867(11) -0.1547(9) 0.020(3) Uani 1 1 d . . .
O6 O -0.335(2) 0.3321(11) -0.2284(9) 0.020(3) Uani 1 1 d . . .
O7 O 0.230(2) 0.1491(11) 0.2169(10) 0.026(3) Uani 1 1 d D . .
H7A H 0.1216 0.1333 0.1775 0.039 Uiso 1 1 d RD . .
H7B H 0.2481 0.0867 0.2471 0.039 Uiso 1 1 d RD . .
O8 O 0.519(2) 0.4834(13) 0.3796(11) 0.035(4) Uani 1 1 d D . .
H8A H 0.5833 0.4573 0.4345 0.053 Uiso 1 1 d RD . .
H8B H 0.4992 0.5534 0.3770 0.053 Uiso 1 1 d RD . .
N1 N 0.145(2) 0.3364(12) 0.0941(10) 0.014(3) Uani 1 1 d . . .
C1 C 0.376(2) 0.2661(15) -0.0053(12) 0.013(4) Uani 1 1 d . . .
C2 C 0.171(3) 0.3106(14) 0.0007(13) 0.013(4) Uani 1 1 d . . .
C3 C -0.031(3) 0.3785(15) 0.1079(12) 0.013(3) Uani 1 1 d . . .
C4 C -0.046(2) 0.3957(15) 0.2164(13) 0.014(4) Uani 1 1 d . . .
C5 C -0.183(2) 0.4026(14) 0.0284(13) 0.013(3) Uani 1 1 d . . .
H5 H -0.3010 0.4359 0.0394 0.016 Uiso 1 1 calc R . .
C6 C -0.156(3) 0.3762(15) -0.0673(12) 0.013(3) Uani 1 1 d . . .
C7 C -0.317(2) 0.4004(15) -0.1570(13) 0.014(4) Uani 1 1 d . . .
C8 C 0.021(3) 0.3258(15) -0.0816(13) 0.017(4) Uani 1 1 d . . .
H8 H 0.0380 0.3026 -0.1452 0.020 Uiso 1 1 calc R . .
O9 O 0.855(4) 0.110(3) 0.085(2) 0.108(10) Uani 1 1 d D . .
H9A H 0.7920 0.1548 0.0389 0.162 Uiso 1 1 d RD . .
H9B H 0.9291 0.0603 0.0648 0.162 Uiso 1 1 d RD . .
O10 O 0.864(10) 0.951(9) 0.016(5) 0.18(4) Uani 0.50 1 d P . .

loop_
_atom_site_aniso_label
_atom_site_aniso_U_11
_atom_site_aniso_U_22
_atom_site_aniso_U_33
_atom_site_aniso_U_23
_atom_site_aniso_U_13
_atom_site_aniso_U_12
Pr1 0.0085(5) 0.0163(6) 0.0082(5) 0.0014(3) 0.0020(4) 0.0016(4)
O1 0.017(6) 0.031(8) 0.011(6) -0.004(5) 0.003(5) 0.002(6)
O2 0.012(6) 0.031(8) 0.013(6) 0.002(5) 0.002(5) 0.006(5)
O3 0.014(6) 0.041(9) 0.011(6) -0.003(6) 0.001(5) 0.004(6)
O4 0.012(6) 0.028(7) 0.017(6) -0.001(5) 0.006(5) 0.002(5)
O5 0.018(6) 0.019(7) 0.020(6) 0.002(5) -0.001(5) 0.003(6)
O6 0.018(6) 0.026(7) 0.015(6) -0.005(6) 0.000(5) -0.008(6)
O7 0.028(7) 0.022(8) 0.026(7) 0.006(6) -0.001(6) -0.003(6)
O8 0.051(10) 0.027(8) 0.030(8) -0.005(6) 0.017(7) -0.009(7)
N1 0.011(7) 0.018(8) 0.012(7) 0.002(6) 0.003(6) 0.002(6)
C1 0.014(8) 0.014(9) 0.011(8) 0.002(7) 0.003(7) 0.001(7)
C2 0.014(8) 0.014(9) 0.013(8) -0.001(7) 0.003(7) -0.001(7)
C3 0.013(8) 0.015(9) 0.012(8) 0.001(7) 0.005(7) 0.000(7)
C4 0.011(8) 0.017(10) 0.015(8) 0.001(7) 0.003(7) 0.003(7)
C5 0.010(8) 0.012(9) 0.019(9) 0.003(7) 0.004(7) 0.001(7)
C6 0.014(8) 0.012(8) 0.013(8) 0.000(7) 0.000(7) -0.004(7)
C7 0.011(8) 0.017(10) 0.014(8) 0.003(7) 0.001(6) -0.002(7)
C8 0.018(9) 0.021(10) 0.010(8) 0.002(7) 0.002(7) 0.001(8)
O9 0.087(19) 0.16(3) 0.088(19) 0.04(2) 0.042(16) 0.03(2)
O10 0.11(5) 0.32(12) 0.13(5) 0.13(7) 0.07(4) 0.11(6)

loop_
_geom_bond_atom_site_label_1
_geom_bond_atom_site_label_2
_geom_bond_distance
_geom_bond_site_symmetry_2
_geom_bond_publ_flag
Pr1 O6 2.444(13) 4_666 ?
Pr1 O1 2.455(11) 4_566 ?
Pr1 O5 2.495(13) 3_565 ?
Pr1 O4 2.492(12) 1_655 ?
Pr1 O2 2.498(12) . ?
Pr1 O3 2.499(12) . ?
Pr1 O8 2.588(14) . ?
Pr1 O7 2.598(14) . ?
Pr1 N1 2.601(14) . ?
O1 C1 1.25(2) . ?
O1 Pr1 2.455(11) 4_565 ?
O2 C1 1.26(2) . ?
O3 C4 1.26(2) . ?
O4 C4 1.26(2) . ?
O4 Pr1 2.492(12) 1_455 ?
O5 C7 1.26(2) . ?
O5 Pr1 2.495(13) 3_565 ?
O6 C7 1.25(2) . ?
O6 Pr1 2.444(13) 4_465 ?
O7 H7A 0.8500 . ?
O7 H7B 0.8501 . ?
O8 H8A 0.8501 . ?
O8 H8B 0.8500 . ?
N1 C3 1.34(2) . ?
N1 C2 1.34(2) . ?
C1 C2 1.51(2) . ?
C2 C8 1.38(2) . ?
C3 C5 1.38(2) . ?
C3 C4 1.50(2) . ?
C5 C6 1.38(2) . ?
C5 H5 0.9300 . ?
C6 C8 1.39(3) . ?
C6 C7 1.51(2) . ?
C8 H8 0.9300 . ?
O9 H9A 0.8772 . ?
O9 H9B 0.8503 . ?
